data_1548327
loop_
_publ_author_name
'Yuan-Zhi Tan'
'Bo Yang'
'Khaled Parvez'
'Akimitsu Narita'
'Silvio Osella'
'David Beljonne'
'Xinliang Feng'
'Klaus Mullen'

_publ_section_title
;
 Atomically precise edge chlorination of nanographenes and its application
 in graphene nanoribbons
;
_journal_name_full 'Nature Communications'
_journal_page_first 2646
_journal_paper_doi 10.1038/ncomms3646
_journal_volume 4
_journal_year 2013
_chemical_formula_moiety 'C96 H3 Cl27'
_chemical_formula_sum 'C96 H3 Cl27'
_chemical_formula_weight 2113.13
_space_group_crystal_system monoclinic
_space_group_IT_number 15
_space_group_name_Hall '-C 2yc'
_space_group_name_H-M_alt 'C 1 2/c 1'
_symmetry_space_group_name_Hall '-C 2yc'
_symmetry_space_group_name_H-M 'C 1 2/c 1'
_atom_sites_solution_hydrogens geom
_atom_sites_solution_primary direct
_atom_sites_solution_secondary difmap
_cell_angle_alpha 90.00
_cell_angle_beta 116.242(14)
_cell_angle_gamma 90.00
_cell_formula_units_Z 8
_cell_length_a 36.715(4)
_cell_length_b 22.1591(12)
_cell_length_c 24.607(3)
_cell_measurement_temperature 173(2)
_cell_volume 17956(4)
_computing_molecular_graphics
;
O. V. Dolomanov, L. J. Bourhis, R. J. Gildea, J. A. K. Howard and H. Puschmann,
OLEX2: a complete structure solution, refinement and analysis program.
J. Appl. Cryst. (2009). 42, 339-341.
;
_computing_publication_material
;
O. V. Dolomanov, L. J. Bourhis, R. J. Gildea, J. A. K. Howard and H. Puschmann,
OLEX2: a complete structure solution, refinement and analysis program.
J. Appl. Cryst. (2009). 42, 339-341.
;
_computing_structure_refinement
;
XL, G.M. Sheldrick, Acta Cryst.
(2008). A64, 112-122
;
_computing_structure_solution 'SHELXS-97 (Sheldrick, 1990)'
_diffrn_ambient_temperature 173(2)
_diffrn_measured_fraction_theta_full 0.975
_diffrn_measured_fraction_theta_max 0.975
_diffrn_radiation_monochromator graphite
_diffrn_radiation_type CuK\a
_diffrn_radiation_wavelength 1.54184
_diffrn_reflns_av_R_equivalents 0.0532
_diffrn_reflns_av_unetI/netI 0.0797
_diffrn_reflns_limit_h_max 43
_diffrn_reflns_limit_h_min -38
_diffrn_reflns_limit_k_max 26
_diffrn_reflns_limit_k_min -24
_diffrn_reflns_limit_l_max 25
_diffrn_reflns_limit_l_min -28
_diffrn_reflns_number 32778
_diffrn_reflns_theta_full 65.00
_diffrn_reflns_theta_max 65.00
_diffrn_reflns_theta_min 3.49
_diffrn_source 'fine-focus sealed tube'
_exptl_absorpt_coefficient_mu 7.891
_exptl_absorpt_correction_T_max 0.3840
_exptl_absorpt_correction_T_min 0.2430
_exptl_absorpt_correction_type multi-scan
_exptl_absorpt_process_details
;
CrysAlisPro, Agilent Technologies,
Version 1.171.35.21 (release 20-01-2012 CrysAlis171 .NET)
(compiled Jan 23 2012,18:06:46)
Empirical absorption correction using spherical harmonics,
 implemented in SCALE3 ABSPACK scaling algorithm.
;
_exptl_crystal_density_diffrn 1.563
_exptl_crystal_density_method 'not measured'
_exptl_crystal_F_000 8304
_exptl_crystal_size_max 0.25
_exptl_crystal_size_mid 0.20
_exptl_crystal_size_min 0.15
_refine_diff_density_max 0.553
_refine_diff_density_min -0.283
_refine_diff_density_rms 0.061
_refine_ls_extinction_method none
_refine_ls_goodness_of_fit_ref 0.811
_refine_ls_hydrogen_treatment constr
_refine_ls_matrix_type full
_refine_ls_number_parameters 1108
_refine_ls_number_reflns 14891
_refine_ls_number_restraints 0
_refine_ls_restrained_S_all 0.811
_refine_ls_R_factor_all 0.1245
_refine_ls_R_factor_gt 0.0620
_refine_ls_shift/su_max 0.001
_refine_ls_shift/su_mean 0.000
_refine_ls_structure_factor_coef Fsqd
_refine_ls_weighting_details 'calc w=1/[\s^2^(Fo^2^)+(0.0820P)^2^+0.0000P] where P=(Fo^2^+2Fc^2^)/3'
_refine_ls_weighting_scheme calc
_refine_ls_wR_factor_gt 0.1431
_refine_ls_wR_factor_ref 0.1681
_reflns_number_gt 6326
_reflns_number_total 14891
_reflns_threshold_expression >2sigma(I)
_cod_data_source_file 5.cif
_cod_data_source_block 5
_cod_original_cell_volume 17956(3)
_cod_database_code 1548327

loop_
_space_group_symop_id
_space_group_symop_operation_xyz
1 'x, y, z'
2 '-x, y, -z+1/2'
3 'x+1/2, y+1/2, z'
4 '-x+1/2, y+1/2, -z+1/2'
5 '-x, -y, -z'
6 'x, -y, z-1/2'
7 '-x+1/2, -y+1/2, -z'
8 'x+1/2, -y+1/2, z-1/2'

loop_
_atom_site_label
_atom_site_type_symbol
_atom_site_fract_x
_atom_site_fract_y
_atom_site_fract_z
_atom_site_U_iso_or_equiv
_atom_site_adp_type
_atom_site_occupancy
_atom_site_symmetry_multiplicity
_atom_site_calc_flag
_atom_site_refinement_flags
_atom_site_disorder_assembly
_atom_site_disorder_group
Cl10 Cl 0.69200(5) 0.44838(6) 0.52514(9) 0.0966(5) Uani 1 1 d . . .
Cl13 Cl 0.53993(5) 0.45485(6) 0.49167(9) 0.1052(6) Uani 1 1 d . . .
Cl11 Cl 0.62208(6) 0.39142(7) 0.53577(10) 0.1123(6) Uani 1 1 d . . .
Cl7 Cl 0.83807(6) 0.48619(7) 0.30538(9) 0.1071(6) Uani 1 1 d . . .
Cl5 Cl 0.89226(6) 0.69388(8) 0.26566(9) 0.1119(6) Uani 1 1 d . . .
Cl21 Cl 0.55845(6) 1.21350(7) 0.32638(10) 0.1116(7) Uani 1 1 d . . .
Cl18 Cl 0.51581(6) 0.92713(7) 0.51267(10) 0.1178(7) Uani 1 1 d . . .
Cl16 Cl 0.44472(6) 0.71526(7) 0.49037(10) 0.1116(7) Uani 1 1 d . . .
Cl9 Cl 0.82586(6) 0.38759(7) 0.46668(10) 0.1109(6) Uani 1 1 d . . .
Cl17 Cl 0.44897(6) 0.84933(7) 0.51619(10) 0.1174(7) Uani 1 1 d . . .
Cl8 Cl 0.88472(5) 0.46839(7) 0.44348(9) 0.1057(6) Uani 1 1 d . . .
Cl19 Cl 0.49431(6) 1.00776(8) 0.35229(11) 0.1235(7) Uani 1 1 d . . .
Cl2 Cl 0.88755(6) 0.94740(8) 0.39382(10) 0.1151(6) Uani 1 1 d . . .
Cl12 Cl 0.49386(6) 0.48331(7) 0.35386(10) 0.1186(7) Uani 1 1 d . . .
Cl4 Cl 0.95390(5) 0.73739(9) 0.38880(10) 0.1187(7) Uani 1 1 d . . .
Cl3 Cl 0.95997(6) 0.87274(9) 0.40942(10) 0.1216(7) Uani 1 1 d . . .
Cl23 Cl 0.71776(6) 1.21471(8) 0.26831(11) 0.1262(7) Uani 1 1 d . . .
Cl22 Cl 0.62798(7) 1.24015(7) 0.45293(10) 0.1231(7) Uani 1 1 d . . .
Cl20 Cl 0.48618(6) 1.13758(8) 0.31427(11) 0.1220(7) Uani 1 1 d . . .
Cl6 Cl 0.88816(6) 0.55589(9) 0.25500(10) 0.1219(7) Uani 1 1 d . . .
Cl1 Cl 0.78986(7) 1.01225(9) 0.25282(11) 0.1285(7) Uani 1 1 d . . .
Cl15 Cl 0.41619(6) 0.68477(8) 0.35574(11) 0.1231(7) Uani 1 1 d . . .
Cl14 Cl 0.41482(7) 0.55344(9) 0.31957(12) 0.1356(8) Uani 1 1 d . . .
Cl25 Cl 0.77292(7) 1.14497(10) 0.22658(11) 0.1382(8) Uani 1 1 d . . .
Cl24 Cl 0.70013(8) 1.30626(8) 0.45054(12) 0.1491(9) Uani 1 1 d . . .
Cl26 Cl 0.74715(8) 0.43339(8) 0.45499(16) 0.1818(14) Uani 1 1 d . . .
C28 C 0.65990(18) 0.8346(2) 0.4277(3) 0.0824(18) Uani 1 1 d . . .
C29 C 0.78479(18) 0.7744(2) 0.4001(3) 0.0811(18) Uani 1 1 d . . .
C30 C 0.84327(18) 0.5864(3) 0.3733(3) 0.0869(19) Uani 1 1 d . . .
C31 C 0.70032(17) 0.6764(2) 0.4407(3) 0.0764(17) Uani 1 1 d . . .
C33 C 0.5615(2) 0.9248(2) 0.4349(3) 0.094(2) Uani 1 1 d . . .
H33 H 0.5403 0.9459 0.4389 0.112 Uiso 1 1 calc R . .
C34 C 0.60472(19) 0.6419(2) 0.4532(3) 0.0855(19) Uani 1 1 d . . .
C35 C 0.6098(2) 1.0531(2) 0.3916(3) 0.0879(19) Uani 1 1 d . . .
C36 C 0.73248(17) 0.6446(2) 0.4353(3) 0.0757(17) Uani 1 1 d . . .
C37 C 0.67117(17) 0.6436(2) 0.4526(3) 0.0771(17) Uani 1 1 d . . .
C38 C 0.72495(17) 0.7729(2) 0.4198(3) 0.0755(17) Uani 1 1 d . . .
C39 C 0.84621(19) 0.6487(3) 0.3798(3) 0.0874(19) Uani 1 1 d . . .
C40 C 0.75702(18) 0.7410(2) 0.4142(3) 0.0805(18) Uani 1 1 d . . .
C42 C 0.72018(17) 0.8352(2) 0.4092(3) 0.0745(16) Uani 1 1 d . . .
C43 C 0.7042(2) 1.0232(3) 0.3738(3) 0.094(2) Uani 1 1 d . . .
C44 C 0.74739(19) 0.8680(3) 0.3925(3) 0.0846(18) Uani 1 1 d . . .
C45 C 0.66447(18) 0.7711(2) 0.4379(3) 0.0833(19) Uani 1 1 d . . .
C47 C 0.73549(19) 0.5814(2) 0.4423(3) 0.089(2) Uani 1 1 d . . .
C48 C 0.69696(18) 0.7404(2) 0.4335(3) 0.0800(17) Uani 1 1 d . . .
C49 C 0.76052(18) 0.6787(3) 0.4211(3) 0.0813(18) Uani 1 1 d . . .
C50 C 0.5856(2) 0.9568(2) 0.4138(3) 0.088(2) Uani 1 1 d . . .
C51 C 0.8684(2) 0.6827(3) 0.3556(3) 0.097(2) Uani 1 1 d . . .
C52 C 0.5338(2) 0.6387(3) 0.4387(3) 0.097(2) Uani 1 1 d . . .
C53 C 0.67548(19) 0.5797(2) 0.4625(3) 0.088(2) Uani 1 1 d . . .
C54 C 0.57046(19) 0.6727(2) 0.4509(3) 0.0869(19) Uani 1 1 d . . .
C55 C 0.78030(19) 0.8377(3) 0.3896(3) 0.0857(18) Uani 1 1 d . . .
C56 C 0.63729(18) 0.6756(2) 0.4528(3) 0.0832(18) Uani 1 1 d . . .
C57 C 0.60708(19) 0.5774(2) 0.4585(3) 0.087(2) Uani 1 1 d . . .
C58 C 0.5390(2) 1.0469(3) 0.3669(3) 0.100(2) Uani 1 1 d . . .
C59 C 0.81881(18) 0.6806(3) 0.3980(3) 0.0819(18) Uani 1 1 d . . .
C60 C 0.73997(19) 0.9299(3) 0.3761(3) 0.0864(19) Uani 1 1 d . . .
C61 C 0.68731(18) 0.8665(2) 0.4127(3) 0.0833(19) Uani 1 1 d . . .
C62 C 0.62114(19) 0.9276(2) 0.4172(3) 0.0816(18) Uani 1 1 d . . .
C63 C 0.64382(19) 0.5475(2) 0.4723(3) 0.0830(18) Uani 1 1 d . . .
C64 C 0.4801(2) 0.8198(3) 0.4877(4) 0.106(2) Uani 1 1 d . . .
C65 C 0.6495(2) 0.9609(2) 0.4043(3) 0.0857(19) Uani 1 1 d . . .
C66 C 0.62681(19) 0.8661(2) 0.4318(3) 0.0819(18) Uani 1 1 d . . .
C67 C 0.81597(19) 0.7429(3) 0.3932(3) 0.092(2) Uani 1 1 d . . .
C68 C 0.6450(2) 1.0233(2) 0.3949(3) 0.0852(18) Uani 1 1 d . . .
C69 C 0.79146(18) 0.6471(2) 0.4129(3) 0.0777(17) Uani 1 1 d . . .
C70 C 0.7282(2) 1.0555(3) 0.3492(3) 0.094(2) Uani 1 1 d . . .
C71 C 0.63496(19) 0.7384(2) 0.4482(3) 0.0856(19) Uani 1 1 d . . .
C72 C 0.8801(2) 0.6521(3) 0.3151(3) 0.105(2) Uani 1 1 d . . .
C73 C 0.7024(2) 1.1509(3) 0.3697(4) 0.101(2) Uani 1 1 d . . .
C74 C 0.80834(19) 0.8716(3) 0.3770(3) 0.0848(18) Uani 1 1 d . . .
C75 C 0.5716(2) 0.5462(2) 0.4521(3) 0.094(2) Uani 1 1 d . . .
C76 C 0.5022(2) 0.7333(3) 0.4505(4) 0.101(2) Uani 1 1 d . . .
C77 C 0.6732(2) 1.0548(3) 0.3801(3) 0.0900(19) Uani 1 1 d . . .
C78 C 0.68221(19) 0.9296(2) 0.4008(3) 0.0819(18) Uani 1 1 d . . .
C79 C 0.5354(2) 0.7669(3) 0.4538(3) 0.098(2) Uani 1 1 d . . .
C80 C 0.6422(2) 1.1497(3) 0.3890(4) 0.101(2) Uani 1 1 d . . .
C81 C 0.6716(2) 1.1195(3) 0.3776(3) 0.096(2) Uani 1 1 d . . .
C82 C 0.59842(19) 0.8334(2) 0.4443(3) 0.0825(18) Uani 1 1 d . . .
C83 C 0.60151(19) 0.7689(2) 0.4493(3) 0.0854(19) Uani 1 1 d . . .
C84 C 0.7531(2) 1.0212(3) 0.3293(3) 0.098(2) Uani 1 1 d . . .
C85 C 0.84576(19) 0.8414(3) 0.3827(3) 0.0879(19) Uani 1 1 d . . .
C86 C 0.5771(2) 1.0185(3) 0.3915(3) 0.0872(19) Uani 1 1 d . . .
C87 C 0.7660(2) 1.0518(3) 0.2910(4) 0.108(2) Uani 1 1 d . . .
C88 C 0.70858(18) 0.9615(2) 0.3830(3) 0.0815(17) Uani 1 1 d . . .
C89 C 0.82546(18) 0.5533(3) 0.4081(3) 0.0870(19) Uani 1 1 d . . .
C90 C 0.64695(19) 0.4885(3) 0.4947(3) 0.092(2) Uani 1 1 d . . .
C91 C 0.70743(19) 0.5524(3) 0.4571(3) 0.089(2) Uani 1 1 d . . .
H91 H 0.7106 0.5102 0.4642 0.107 Uiso 1 1 calc R . .
C92 C 0.5338(2) 1.1063(3) 0.3478(4) 0.102(2) Uani 1 1 d . . .
C93 C 0.6058(2) 1.1163(3) 0.3811(3) 0.095(2) Uani 1 1 d . . .
C94 C 0.83759(19) 0.4963(3) 0.4300(3) 0.0875(19) Uani 1 1 d . . .
C95 C 0.5669(2) 1.1414(3) 0.3548(4) 0.102(2) Uani 1 1 d . . .
C96 C 0.4977(2) 0.6725(3) 0.4271(4) 0.099(2) Uani 1 1 d . . .
C97 C 0.7232(2) 1.1176(3) 0.3399(4) 0.101(2) Uani 1 1 d . . .
C98 C 0.4597(2) 0.5847(3) 0.3690(4) 0.107(2) Uani 1 1 d . . .
C100 C 0.5775(2) 0.4882(3) 0.4776(4) 0.100(2) Uani 1 1 d . . .
C101 C 0.5669(2) 0.8649(2) 0.4499(3) 0.093(2) Uani 1 1 d . . .
C102 C 0.76923(19) 0.5488(3) 0.4376(3) 0.0885(19) Uani 1 1 d . . .
C103 C 0.8739(2) 0.5905(3) 0.3047(3) 0.097(2) Uani 1 1 d . . .
C105 C 0.5379(2) 0.8308(3) 0.4645(3) 0.097(2) Uani 1 1 d . . .
C106 C 0.7641(2) 0.9591(3) 0.3525(3) 0.092(2) Uani 1 1 d . . .
C107 C 0.4956(2) 0.5513(3) 0.3879(4) 0.103(2) Uani 1 1 d . . .
C108 C 0.7989(2) 0.9297(3) 0.3570(3) 0.095(2) Uani 1 1 d . . .
H108 H 0.8170 0.9510 0.3457 0.114 Uiso 1 1 calc R . .
C109 C 0.4763(2) 0.7590(3) 0.4718(3) 0.094(2) Uani 1 1 d . . .
C110 C 0.5106(2) 0.8546(3) 0.4841(4) 0.106(3) Uani 1 1 d . . .
C111 C 0.79542(18) 0.5829(2) 0.4196(3) 0.0833(18) Uani 1 1 d . . .
C112 C 0.6869(3) 1.2367(3) 0.4169(4) 0.116(2) Uani 1 1 d . . .
C113 C 0.8542(2) 0.5579(3) 0.3316(3) 0.100(2) Uani 1 1 d . . .
C114 C 0.5330(2) 0.5773(3) 0.4269(4) 0.097(2) Uani 1 1 d . . .
C115 C 0.9110(2) 0.7761(3) 0.3811(4) 0.105(2) Uani 1 1 d . . .
C116 C 0.7778(2) 0.4864(3) 0.4455(4) 0.100(2) Uani 1 1 d . . .
C117 C 0.87507(19) 0.7451(3) 0.3705(3) 0.093(2) Uani 1 1 d . . .
C118 C 0.6149(2) 0.4599(3) 0.4999(3) 0.093(2) Uani 1 1 d . . .
C119 C 0.8453(2) 0.7772(3) 0.3811(3) 0.092(2) Uani 1 1 d . . .
C120 C 0.5692(2) 0.7365(3) 0.4507(3) 0.093(2) Uani 1 1 d . . .
C121 C 0.8126(2) 0.4612(2) 0.4467(3) 0.0897(19) Uani 1 1 d . . .
C122 C 0.7570(2) 1.1108(3) 0.2751(4) 0.104(2) Uani 1 1 d . . .
C123 C 0.8808(2) 0.8701(3) 0.3877(3) 0.099(2) Uani 1 1 d . . .
C124 C 0.7352(2) 1.1447(3) 0.2989(4) 0.111(2) Uani 1 1 d . . .
C127 C 0.9146(2) 0.8363(3) 0.3922(3) 0.104(2) Uani 1 1 d . . .
C125 C 0.7105(3) 1.2098(3) 0.3925(4) 0.118(3) Uani 1 1 d . . .
C126 C 0.6527(3) 1.2080(3) 0.4143(4) 0.112(2) Uani 1 1 d . . .
C128 C 0.4613(2) 0.6432(3) 0.3900(4) 0.102(2) Uani 1 1 d . . .
Cl27 Cl 0.75542(7) 1.24467(9) 0.40320(12) 0.1396(8) Uani 1 1 d . . .

loop_
_atom_site_aniso_label
_atom_site_aniso_U_11
_atom_site_aniso_U_22
_atom_site_aniso_U_33
_atom_site_aniso_U_23
_atom_site_aniso_U_13
_atom_site_aniso_U_12
Cl10 0.1164(12) 0.0551(8) 0.1702(16) 0.0074(9) 0.1105(12) -0.0020(8)
Cl13 0.1219(12) 0.0565(8) 0.1988(18) 0.0096(10) 0.1269(14) -0.0093(8)
Cl11 0.1286(13) 0.0607(9) 0.2060(19) 0.0230(11) 0.1270(14) -0.0006(9)
Cl7 0.1349(13) 0.0780(10) 0.1677(17) -0.0076(10) 0.1209(14) -0.0027(9)
Cl5 0.1315(14) 0.0994(12) 0.1687(17) 0.0039(11) 0.1246(14) -0.0080(10)
Cl21 0.1613(16) 0.0555(9) 0.1853(18) 0.0217(10) 0.1378(15) 0.0123(9)
Cl18 0.1772(17) 0.0551(9) 0.211(2) 0.0055(10) 0.1675(17) 0.0066(9)
Cl16 0.1331(13) 0.0662(9) 0.2080(19) 0.0181(11) 0.1414(15) 0.0047(9)
Cl9 0.1487(15) 0.0639(9) 0.1840(18) 0.0060(10) 0.1318(15) 0.0091(9)
Cl17 0.1554(15) 0.0687(10) 0.213(2) 0.0211(11) 0.1587(16) 0.0182(9)
Cl8 0.1173(12) 0.0754(10) 0.1758(17) -0.0015(10) 0.1115(13) 0.0051(9)
Cl19 0.1359(14) 0.0750(11) 0.224(2) 0.0279(12) 0.1383(16) 0.0094(10)
Cl2 0.1293(13) 0.0808(11) 0.1896(19) -0.0122(11) 0.1201(14) -0.0346(10)
Cl12 0.1450(16) 0.0643(10) 0.1849(19) -0.0061(11) 0.1079(15) -0.0146(10)
Cl4 0.1118(12) 0.1044(13) 0.1941(19) 0.0096(13) 0.1169(14) -0.0097(10)
Cl3 0.1136(13) 0.1120(14) 0.1893(19) -0.0047(13) 0.1126(14) -0.0328(11)
Cl23 0.1344(15) 0.0895(12) 0.191(2) 0.0463(13) 0.1046(15) -0.0090(11)
Cl22 0.200(2) 0.0501(9) 0.1689(18) 0.0030(10) 0.1264(17) -0.0044(10)
Cl20 0.1469(15) 0.0817(11) 0.208(2) 0.0388(12) 0.1425(16) 0.0228(10)
Cl6 0.1514(15) 0.1058(13) 0.1814(19) -0.0063(12) 0.1400(16) -0.0027(11)
Cl1 0.1527(16) 0.1074(14) 0.188(2) 0.0254(13) 0.1322(16) -0.0104(12)
Cl15 0.1301(15) 0.0818(11) 0.206(2) 0.0160(12) 0.1183(16) 0.0033(10)
Cl14 0.1315(16) 0.0880(13) 0.212(2) 0.0005(14) 0.0989(16) -0.0194(11)
Cl25 0.1550(17) 0.1193(15) 0.194(2) 0.0523(15) 0.1256(17) -0.0060(13)
Cl24 0.208(2) 0.0498(9) 0.201(2) 0.0039(12) 0.101(2) -0.0297(12)
Cl26 0.202(2) 0.0562(10) 0.417(4) 0.0144(16) 0.255(3) 0.0008(12)
C28 0.108(4) 0.046(3) 0.140(5) -0.007(3) 0.098(4) -0.014(3)
C29 0.102(4) 0.054(3) 0.130(5) -0.003(3) 0.089(4) -0.015(3)
C30 0.095(4) 0.071(4) 0.133(5) -0.006(4) 0.085(4) -0.008(3)
C31 0.098(4) 0.052(3) 0.122(5) -0.008(3) 0.087(4) -0.017(3)
C33 0.131(5) 0.047(3) 0.162(6) 0.003(4) 0.119(5) 0.002(3)
C34 0.113(4) 0.045(3) 0.154(6) 0.001(3) 0.110(5) -0.003(3)
C35 0.122(5) 0.050(3) 0.140(6) 0.015(3) 0.102(5) 0.000(3)
C36 0.099(4) 0.050(3) 0.119(5) -0.013(3) 0.085(4) -0.015(3)
C37 0.098(4) 0.048(3) 0.130(5) -0.006(3) 0.092(4) -0.009(3)
C38 0.103(4) 0.047(3) 0.125(5) -0.003(3) 0.094(4) -0.010(3)
C39 0.104(5) 0.071(4) 0.130(5) -0.014(4) 0.090(4) -0.008(3)
C40 0.108(4) 0.051(3) 0.132(5) -0.005(3) 0.098(4) -0.009(3)
C42 0.093(4) 0.054(3) 0.108(5) -0.007(3) 0.074(4) -0.014(3)
C43 0.110(5) 0.059(4) 0.157(6) 0.018(4) 0.098(5) -0.012(3)
C44 0.103(4) 0.062(4) 0.129(5) -0.005(3) 0.088(4) -0.023(3)
C45 0.111(4) 0.048(3) 0.145(5) -0.004(3) 0.106(4) -0.010(3)
C47 0.118(5) 0.052(3) 0.153(6) -0.012(3) 0.111(5) -0.015(3)
C48 0.106(4) 0.053(3) 0.123(5) -0.008(3) 0.089(4) -0.016(3)
C49 0.100(4) 0.056(3) 0.128(5) -0.003(3) 0.087(4) -0.006(3)
C50 0.129(5) 0.042(3) 0.150(6) 0.005(3) 0.114(5) 0.000(3)
C51 0.114(5) 0.075(4) 0.160(6) 0.007(4) 0.112(5) -0.009(4)
C52 0.121(5) 0.061(4) 0.174(7) 0.003(4) 0.124(5) -0.008(3)
C53 0.116(5) 0.051(3) 0.156(6) 0.000(3) 0.113(5) -0.004(3)
C54 0.109(4) 0.057(3) 0.150(6) 0.004(3) 0.108(5) -0.004(3)
C55 0.102(4) 0.059(4) 0.135(5) 0.001(3) 0.088(4) -0.011(3)
C56 0.106(4) 0.049(3) 0.146(5) 0.002(3) 0.103(4) -0.004(3)
C57 0.118(5) 0.044(3) 0.159(6) -0.009(3) 0.116(5) -0.013(3)
C58 0.137(6) 0.061(4) 0.167(7) 0.015(4) 0.127(5) 0.007(4)
C59 0.099(4) 0.059(4) 0.129(5) -0.005(3) 0.088(4) -0.009(3)
C60 0.105(4) 0.060(4) 0.139(6) -0.003(4) 0.095(4) -0.016(3)
C61 0.110(4) 0.049(3) 0.141(5) -0.003(3) 0.101(4) -0.009(3)
C62 0.116(4) 0.036(3) 0.141(5) -0.007(3) 0.101(4) -0.008(3)
C63 0.112(4) 0.047(3) 0.139(5) -0.005(3) 0.099(4) -0.009(3)
C64 0.140(5) 0.066(4) 0.190(7) 0.018(4) 0.144(6) 0.014(4)
C65 0.119(5) 0.051(3) 0.132(5) 0.003(3) 0.097(4) -0.009(3)
C66 0.115(5) 0.052(3) 0.130(5) 0.005(3) 0.100(4) 0.005(3)
C67 0.104(4) 0.073(4) 0.150(6) -0.016(4) 0.102(5) -0.017(3)
C68 0.115(5) 0.049(3) 0.133(5) 0.007(3) 0.093(4) -0.003(3)
C69 0.098(4) 0.058(3) 0.117(5) -0.012(3) 0.084(4) -0.014(3)
C70 0.105(5) 0.065(4) 0.146(6) 0.020(4) 0.087(5) -0.008(3)
C71 0.116(4) 0.043(3) 0.156(6) -0.004(3) 0.113(5) -0.006(3)
C72 0.112(5) 0.102(5) 0.160(7) -0.001(5) 0.115(5) -0.012(4)
C73 0.114(5) 0.064(4) 0.159(7) 0.015(4) 0.092(5) -0.012(4)
C74 0.104(4) 0.060(4) 0.129(5) 0.003(3) 0.085(4) -0.020(3)
C75 0.132(5) 0.043(3) 0.167(6) 0.007(4) 0.121(5) -0.001(3)
C76 0.135(5) 0.054(4) 0.184(7) 0.018(4) 0.133(5) 0.003(3)
C77 0.113(5) 0.050(3) 0.143(6) 0.008(4) 0.090(5) -0.012(3)
C78 0.108(4) 0.043(3) 0.132(5) 0.002(3) 0.087(4) -0.009(3)
C79 0.138(5) 0.054(3) 0.167(6) 0.010(4) 0.127(5) 0.001(3)
C80 0.139(6) 0.050(4) 0.157(6) 0.018(4) 0.104(5) -0.004(4)
C81 0.116(5) 0.056(4) 0.147(6) 0.012(4) 0.086(5) -0.010(3)
C82 0.117(5) 0.051(3) 0.131(5) 0.004(3) 0.101(4) -0.003(3)
C83 0.120(5) 0.048(3) 0.141(6) -0.001(3) 0.106(5) -0.008(3)
C84 0.120(5) 0.064(4) 0.149(6) 0.009(4) 0.096(5) -0.029(4)
C85 0.098(4) 0.080(4) 0.124(5) 0.003(4) 0.085(4) -0.013(3)
C86 0.115(5) 0.061(4) 0.126(5) 0.003(4) 0.090(4) 0.002(3)
C87 0.111(5) 0.094(5) 0.157(7) 0.027(5) 0.093(5) -0.012(4)
C88 0.102(4) 0.048(3) 0.125(5) 0.005(3) 0.078(4) -0.012(3)
C89 0.094(4) 0.070(4) 0.137(6) -0.007(4) 0.088(4) -0.006(3)
C90 0.104(4) 0.064(4) 0.161(6) -0.004(4) 0.107(5) 0.000(3)
C91 0.118(5) 0.052(3) 0.153(6) 0.002(3) 0.110(5) -0.001(3)
C92 0.142(6) 0.062(4) 0.166(7) 0.020(4) 0.126(5) 0.016(4)
C93 0.137(6) 0.052(3) 0.139(6) 0.004(4) 0.102(5) -0.011(4)
C94 0.098(4) 0.060(4) 0.145(6) 0.000(4) 0.090(4) 0.008(3)
C95 0.144(6) 0.058(4) 0.167(7) 0.015(4) 0.128(6) 0.012(4)
C96 0.121(5) 0.069(4) 0.167(7) 0.003(4) 0.117(5) -0.006(4)
C97 0.116(5) 0.059(4) 0.161(6) 0.021(4) 0.091(5) -0.013(3)
C98 0.119(6) 0.056(4) 0.190(7) -0.006(4) 0.107(6) -0.015(4)
C100 0.125(5) 0.067(4) 0.171(7) 0.001(4) 0.123(5) -0.014(4)
C101 0.138(5) 0.049(3) 0.162(6) 0.002(4) 0.130(5) -0.006(3)
C102 0.104(4) 0.060(4) 0.153(6) -0.009(4) 0.103(5) -0.007(3)
C103 0.113(5) 0.075(4) 0.158(6) -0.009(4) 0.110(5) -0.009(4)
C105 0.132(5) 0.054(3) 0.171(6) 0.007(4) 0.128(5) 0.001(3)
C106 0.105(5) 0.075(4) 0.131(6) 0.003(4) 0.084(4) -0.022(4)
C107 0.127(6) 0.059(4) 0.170(7) -0.005(4) 0.108(6) -0.023(4)
C108 0.108(5) 0.074(4) 0.151(6) -0.005(4) 0.102(5) -0.025(4)
C109 0.122(5) 0.060(4) 0.160(6) 0.018(4) 0.116(5) 0.006(3)
C110 0.162(6) 0.050(3) 0.189(7) 0.018(4) 0.153(6) 0.015(4)
C111 0.105(4) 0.053(3) 0.137(5) -0.009(3) 0.095(4) -0.012(3)
C112 0.156(7) 0.055(4) 0.162(7) 0.012(4) 0.094(6) -0.014(4)
C113 0.121(5) 0.078(4) 0.152(6) 0.000(4) 0.106(5) 0.001(4)
C114 0.129(6) 0.047(3) 0.174(7) 0.002(4) 0.122(6) -0.007(4)
C115 0.116(5) 0.083(5) 0.171(7) 0.003(5) 0.114(5) -0.017(4)
C116 0.131(5) 0.055(4) 0.180(7) -0.002(4) 0.128(5) -0.010(3)
C117 0.097(4) 0.081(4) 0.148(6) -0.005(4) 0.096(5) -0.018(4)
C118 0.111(5) 0.057(3) 0.163(6) 0.013(4) 0.108(5) -0.001(3)
C119 0.108(5) 0.065(4) 0.146(6) 0.001(4) 0.095(5) -0.015(3)
C120 0.128(5) 0.052(3) 0.165(6) 0.004(4) 0.126(5) 0.000(3)
C121 0.117(5) 0.048(3) 0.148(6) -0.008(3) 0.099(5) -0.002(3)
C122 0.117(5) 0.074(4) 0.152(6) 0.027(4) 0.088(5) -0.016(4)
C123 0.114(5) 0.078(4) 0.154(6) -0.008(4) 0.104(5) -0.032(4)
C124 0.126(6) 0.069(4) 0.173(7) 0.032(4) 0.099(6) -0.017(4)
C127 0.115(5) 0.096(5) 0.152(6) -0.011(5) 0.104(5) -0.034(4)
C125 0.152(7) 0.055(4) 0.176(8) 0.020(4) 0.097(6) -0.019(4)
C126 0.159(7) 0.061(4) 0.158(7) 0.021(4) 0.106(6) -0.007(4)
C128 0.110(5) 0.071(4) 0.171(7) 0.023(4) 0.104(5) 0.009(4)
Cl27 0.1586(17) 0.0778(12) 0.202(2) 0.0195(13) 0.0971(17) -0.0416(12)

loop_
_atom_type_symbol
_atom_type_description
_atom_type_scat_dispersion_real
_atom_type_scat_dispersion_imag
_atom_type_scat_source
C C 0.0181 0.0091 'International Tables Vol C Tables 4.2.6.8 and 6.1.1.4'
H H 0.0000 0.0000 'International Tables Vol C Tables 4.2.6.8 and 6.1.1.4'
Cl Cl 0.3639 0.7018 'International Tables Vol C Tables 4.2.6.8 and 6.1.1.4'

loop_
_geom_angle_atom_site_label_1
_geom_angle_atom_site_label_2
_geom_angle_atom_site_label_3
_geom_angle
_geom_angle_site_symmetry_1
_geom_angle_site_symmetry_3
C45 C28 C66 120.1(4) . .
C61 C28 C45 120.0(5) . .
C61 C28 C66 119.9(5) . .
C40 C29 C55 121.3(5) . .
C67 C29 C40 118.6(5) . .
C67 C29 C55 120.0(4) . .
C39 C30 C89 117.1(5) . .
C39 C30 C113 119.9(5) . .
C113 C30 C89 122.8(5) . .
C37 C31 C36 119.5(5) . .
C48 C31 C36 120.5(4) . .
C48 C31 C37 120.0(4) . .
C101 C33 C50 123.6(5) . .
C54 C34 C56 119.1(5) . .
C54 C34 C57 120.2(4) . .
C56 C34 C57 120.6(5) . .
C86 C35 C68 119.7(5) . .
C93 C35 C68 119.1(5) . .
C93 C35 C86 120.8(6) . .
C31 C36 C49 118.2(5) . .
C47 C36 C31 120.1(4) . .
C47 C36 C49 121.7(4) . .
C31 C37 C53 120.1(4) . .
C31 C37 C56 118.6(5) . .
C53 C37 C56 121.3(4) . .
C42 C38 C40 120.6(4) . .
C42 C38 C48 120.2(5) . .
C48 C38 C40 119.1(5) . .
C30 C39 C51 120.6(5) . .
C30 C39 C59 119.4(5) . .
C51 C39 C59 118.3(5) . .
C29 C40 C38 118.3(5) . .
C49 C40 C29 120.7(5) . .
C49 C40 C38 121.0(4) . .
C38 C42 C44 120.4(5) . .
C38 C42 C61 120.5(4) . .
C61 C42 C44 119.1(5) . .
C77 C43 C70 118.0(5) . .
C88 C43 C70 120.2(5) . .
C88 C43 C77 121.3(4) . .
C55 C44 C42 119.6(5) . .
C55 C44 C60 120.3(4) . .
C60 C44 C42 120.0(5) . .
C48 C45 C28 119.8(4) . .
C71 C45 C28 119.8(5) . .
C71 C45 C48 120.2(5) . .
C36 C47 C102 119.8(4) . .
C91 C47 C36 117.6(5) . .
C91 C47 C102 122.5(5) . .
C38 C48 C31 120.3(5) . .
C38 C48 C45 119.9(5) . .
C45 C48 C31 119.8(4) . .
C40 C49 C36 120.9(5) . .
C40 C49 C69 120.4(4) . .
C69 C49 C36 118.6(5) . .
C33 C50 C62 117.5(5) . .
C33 C50 C86 123.5(5) . .
C62 C50 C86 119.0(4) . .
C39 C51 C117 118.1(5) . .
C72 C51 C39 116.6(6) . .
C72 C51 C117 125.1(5) . .
C96 C52 C54 117.3(5) . .
C114 C52 C54 119.1(5) . .
C114 C52 C96 122.4(6) . .
C37 C53 C63 118.1(5) . .
C91 C53 C37 116.9(4) . .
C91 C53 C63 124.8(5) . .
C34 C54 C52 118.9(5) . .
C34 C54 C120 120.7(5) . .
C120 C54 C52 119.6(5) . .
C44 C55 C29 119.5(4) . .
C44 C55 C74 118.7(5) . .
C74 C55 C29 121.8(5) . .
C34 C56 C37 118.5(5) . .
C71 C56 C34 120.3(5) . .
C71 C56 C37 121.0(4) . .
C63 C57 C34 120.3(5) . .
C63 C57 C75 122.2(5) . .
C75 C57 C34 117.4(5) . .
C86 C58 Cl19 122.2(5) . .
C92 C58 Cl19 115.4(6) . .
C92 C58 C86 122.2(6) . .
C67 C59 C39 119.7(5) . .
C67 C59 C69 120.4(5) . .
C69 C59 C39 119.3(5) . .
C44 C60 C88 120.3(4) . .
C106 C60 C44 118.9(5) . .
C106 C60 C88 120.8(5) . .
C28 C61 C42 119.6(5) . .
C28 C61 C78 120.2(5) . .
C78 C61 C42 120.2(4) . .
C65 C62 C50 119.6(5) . .
C66 C62 C50 119.0(4) . .
C66 C62 C65 121.4(5) . .
C57 C63 C53 118.5(5) . .
C57 C63 C90 115.9(4) . .
C90 C63 C53 125.6(5) . .
C109 C64 Cl17 118.9(4) . .
C109 C64 C110 120.0(5) . .
C110 C64 Cl17 121.0(5) . .
C68 C65 C62 120.3(5) . .
C68 C65 C78 120.9(5) . .
C78 C65 C62 118.8(5) . .
C62 C66 C28 119.1(4) . .
C62 C66 C82 120.9(5) . .
C82 C66 C28 119.7(5) . .
C29 C67 C119 118.8(5) . .
C59 C67 C29 121.1(5) . .
C59 C67 C119 120.2(5) . .
C35 C68 C77 120.3(5) . .
C65 C68 C35 120.5(5) . .
C65 C68 C77 118.6(5) . .
C49 C69 C111 121.2(4) . .
C59 C69 C49 118.7(5) . .
C59 C69 C111 120.1(5) . .
C84 C70 C43 118.4(5) . .
C97 C70 C43 119.3(6) . .
C97 C70 C84 121.9(5) . .
C56 C71 C45 120.0(4) . .
C56 C71 C83 119.9(4) . .
C83 C71 C45 119.9(5) . .
C51 C72 Cl5 119.2(5) . .
C103 C72 Cl5 117.8(5) . .
C103 C72 C51 121.6(5) . .
C81 C73 C97 116.4(6) . .
C125 C73 C81 116.4(6) . .
C125 C73 C97 127.2(6) . .
C55 C74 C85 118.3(5) . .
C108 C74 C55 119.1(5) . .
C108 C74 C85 122.6(5) . .
C57 C75 C114 119.4(5) . .
C100 C75 C57 116.3(6) . .
C100 C75 C114 123.8(5) . .
C79 C76 C96 117.4(5) . .
C109 C76 C79 118.8(6) . .
C109 C76 C96 123.8(5) . .
C43 C77 C68 120.0(5) . .
C43 C77 C81 121.2(5) . .
C68 C77 C81 118.5(5) . .
C65 C78 C61 120.3(4) . .
C88 C78 C61 120.5(5) . .
C88 C78 C65 119.2(5) . .
C76 C79 C105 121.3(5) . .
C76 C79 C120 119.8(5) . .
C105 C79 C120 118.7(5) . .
C81 C80 C93 118.1(6) . .
C81 C80 C126 116.3(6) . .
C126 C80 C93 125.2(6) . .
C73 C81 C77 118.4(6) . .
C80 C81 C73 121.8(6) . .
C80 C81 C77 119.5(5) . .
C66 C82 C83 119.4(4) . .
C66 C82 C101 119.1(5) . .
C101 C82 C83 121.4(4) . .
C71 C83 C82 120.7(4) . .
C120 C83 C71 120.6(5) . .
C120 C83 C82 118.5(5) . .
C70 C84 C106 118.1(5) . .
C87 C84 C70 115.4(6) . .
C87 C84 C106 126.5(6) . .
C119 C85 C74 116.9(5) . .
C123 C85 C74 125.8(6) . .
C123 C85 C119 117.3(5) . .
C35 C86 C50 117.8(6) . .
C58 C86 C35 116.1(5) . .
C58 C86 C50 126.0(5) . .
C84 C87 Cl1 120.6(6) . .
C122 C87 Cl1 115.9(5) . .
C122 C87 C84 123.1(6) . .
C43 C88 C60 120.7(5) . .
C43 C88 C78 119.8(5) . .
C78 C88 C60 119.6(5) . .
C94 C89 C30 122.3(5) . .
C94 C89 C111 119.7(5) . .
C111 C89 C30 118.0(5) . .
C63 C90 Cl10 123.0(4) . .
C118 C90 Cl10 114.3(5) . .
C118 C90 C63 122.3(5) . .
C53 C91 C47 125.7(5) . .
C58 C92 Cl20 120.3(5) . .
C58 C92 C95 120.6(6) . .
C95 C92 Cl20 119.0(5) . .
C35 C93 C80 117.4(6) . .
C95 C93 C35 118.6(6) . .
C95 C93 C80 123.2(6) . .
C89 C94 Cl8 122.1(4) . .
C89 C94 C121 119.3(5) . .
C121 C94 Cl8 118.5(5) . .
C92 C95 Cl21 118.6(6) . .
C92 C95 C93 119.7(6) . .
C93 C95 Cl21 121.6(5) . .
C52 C96 C76 118.4(7) . .
C128 C96 C52 114.7(6) . .
C128 C96 C76 126.7(6) . .
C70 C97 C73 118.5(5) . .
C70 C97 C124 118.6(6) . .
C124 C97 C73 122.8(6) . .
C107 C98 Cl14 119.6(5) . .
C128 C98 Cl14 121.0(6) . .
C128 C98 C107 119.4(7) . .
C75 C100 Cl13 120.1(5) . .
C118 C100 Cl13 117.9(5) . .
C118 C100 C75 121.5(5) . .
C33 C101 C82 118.5(4) . .
C33 C101 C105 122.2(5) . .
C82 C101 C105 118.8(5) . .
C111 C102 C47 117.7(5) . .
C116 C102 C47 127.5(5) . .
C116 C102 C111 114.7(4) . .
C72 C103 Cl6 119.7(4) . .
C113 C103 Cl6 120.0(5) . .
C113 C103 C72 120.1(5) . .
C79 C105 C101 117.2(4) . .
C110 C105 C79 115.9(5) . .
C110 C105 C101 126.7(5) . .
C60 C106 C84 118.2(5) . .
C108 C106 C60 118.1(6) . .
C108 C106 C84 123.5(5) . .
C98 C107 Cl12 118.5(6) . .
C98 C107 C114 120.1(6) . .
C114 C107 Cl12 120.6(5) . .
C74 C108 C106 123.1(5) . .
C64 C109 Cl16 117.7(4) . .
C76 C109 Cl16 121.4(5) . .
C76 C109 C64 120.1(5) . .
C64 C110 Cl18 115.8(4) . .
C105 C110 Cl18 121.6(5) . .
C105 C110 C64 122.3(5) . .
C69 C111 C102 120.6(4) . .
C89 C111 C69 119.1(4) . .
C89 C111 C102 120.3(5) . .
C125 C112 Cl24 119.8(6) . .
C126 C112 Cl24 119.5(7) . .
C126 C112 C125 120.7(7) . .
C30 C113 Cl7 121.9(4) . .
C103 C113 Cl7 117.9(5) . .
C103 C113 C30 119.7(6) . .
C52 C114 C75 116.8(7) . .
C52 C114 C107 118.1(7) . .
C107 C114 C75 125.0(6) . .
C117 C115 Cl4 120.8(5) . .
C127 C115 Cl4 117.6(5) . .
C127 C115 C117 121.2(6) . .
C102 C116 Cl26 124.8(4) . .
C121 C116 Cl26 112.2(4) . .
C121 C116 C102 123.0(5) . .
C115 C117 C51 124.2(5) . .
C115 C117 C119 117.1(6) . .
C119 C117 C51 118.4(5) . .
C90 C118 Cl11 120.4(5) . .
C100 C118 Cl11 120.3(4) . .
C100 C118 C90 119.2(5) . .
C85 C119 C67 121.1(5) . .
C117 C119 C67 118.5(5) . .
C117 C119 C85 120.3(5) . .
C54 C120 C79 119.5(5) . .
C83 C120 C54 119.1(5) . .
C83 C120 C79 121.4(5) . .
C94 C121 Cl9 118.5(4) . .
C116 C121 Cl9 122.2(4) . .
C116 C121 C94 119.3(5) . .
C87 C122 Cl25 120.5(6) . .
C87 C122 C124 120.5(6) . .
C124 C122 Cl25 119.0(5) . .
C85 C123 Cl2 123.6(5) . .
C85 C123 C127 120.7(6) . .
C127 C123 Cl2 115.6(4) . .
C97 C124 Cl23 121.7(6) . .
C122 C124 Cl23 118.3(5) . .
C122 C124 C97 119.3(6) . .
C115 C127 Cl3 120.5(5) . .
C115 C127 C123 120.2(6) . .
C123 C127 Cl3 119.3(5) . .
C73 C125 Cl27 119.7(6) . .
C112 C125 C73 120.8(6) . .
C112 C125 Cl27 118.5(6) . .
C80 C126 Cl22 120.8(5) . .
C112 C126 Cl22 118.1(6) . .
C112 C126 C80 120.3(7) . .
C96 C128 Cl15 119.9(5) . .
C98 C128 Cl15 115.8(7) . .
C98 C128 C96 123.2(6) . .

loop_
_geom_bond_atom_site_label_1
_geom_bond_atom_site_label_2
_geom_bond_distance
_geom_bond_site_symmetry_2
Cl10 C90 1.730(6) .
Cl13 C100 1.730(5) .
Cl11 C118 1.716(6) .
Cl7 C113 1.719(7) .
Cl5 C72 1.736(6) .
Cl21 C95 1.717(6) .
Cl18 C110 1.731(6) .
Cl16 C109 1.721(5) .
Cl9 C121 1.711(6) .
Cl17 C64 1.713(5) .
Cl8 C94 1.727(6) .
Cl19 C58 1.746(7) .
Cl2 C123 1.727(6) .
Cl12 C107 1.711(7) .
Cl4 C115 1.729(7) .
Cl3 C127 1.727(6) .
Cl23 C124 1.719(7) .
Cl22 C126 1.730(7) .
Cl20 C92 1.715(7) .
Cl6 C103 1.708(6) .
Cl1 C87 1.773(7) .
Cl15 C128 1.751(7) .
Cl14 C98 1.703(8) .
Cl25 C122 1.720(6) .
Cl24 C112 1.715(8) .
Cl26 C116 1.712(5) .
C28 C45 1.428(7) .
C28 C61 1.406(7) .
C28 C66 1.441(7) .
C29 C40 1.421(7) .
C29 C55 1.423(8) .
C29 C67 1.413(8) .
C30 C39 1.389(8) .
C30 C89 1.481(8) .
C30 C113 1.405(8) .
C31 C36 1.430(7) .
C31 C37 1.428(6) .
C31 C48 1.427(7) .
C33 C50 1.397(7) .
C33 C101 1.370(7) .
C34 C54 1.410(7) .
C34 C56 1.413(7) .
C34 C57 1.434(7) .
C35 C68 1.421(8) .
C35 C86 1.420(8) .
C35 C93 1.420(8) .
C36 C47 1.410(7) .
C36 C49 1.439(7) .
C37 C53 1.432(7) .
C37 C56 1.433(7) .
C38 C40 1.432(7) .
C38 C42 1.401(7) .
C38 C48 1.414(6) .
C39 C51 1.423(7) .
C39 C59 1.452(7) .
C40 C49 1.390(8) .
C42 C44 1.434(7) .
C42 C61 1.427(7) .
C43 C70 1.461(7) .
C43 C77 1.400(8) .
C43 C88 1.384(8) .
C44 C55 1.411(8) .
C44 C60 1.422(8) .
C45 C48 1.418(7) .
C45 C71 1.416(7) .
C47 C91 1.392(7) .
C47 C102 1.482(7) .
C49 C69 1.422(7) .
C50 C62 1.427(8) .
C50 C86 1.456(8) .
C51 C72 1.420(8) .
C51 C117 1.423(9) .
C52 C54 1.453(8) .
C52 C96 1.438(9) .
C52 C114 1.387(8) .
C53 C63 1.471(7) .
C53 C91 1.377(7) .
C54 C120 1.414(8) .
C55 C74 1.416(7) .
C56 C71 1.395(7) .
C57 C63 1.403(8) .
C57 C75 1.420(8) .
C58 C86 1.406(9) .
C58 C92 1.383(8) .
C59 C67 1.386(8) .
C59 C69 1.421(7) .
C60 C88 1.422(8) .
C60 C106 1.413(7) .
C61 C78 1.424(7) .
C62 C65 1.422(7) .
C62 C66 1.401(7) .
C63 C90 1.405(8) .
C64 C109 1.392(8) .
C64 C110 1.394(8) .
C65 C68 1.400(7) .
C65 C78 1.421(8) .
C66 C82 1.410(7) .
C67 C119 1.453(7) .
C68 C77 1.427(7) .
C69 C111 1.433(7) .
C70 C84 1.431(9) .
C70 C97 1.393(8) .
C71 C83 1.413(7) .
C72 C103 1.390(9) .
C73 C81 1.413(8) .
C73 C97 1.470(9) .
C73 C125 1.399(10) .
C74 C85 1.478(8) .
C74 C108 1.366(8) .
C75 C100 1.405(8) .
C75 C114 1.448(9) .
C76 C79 1.400(8) .
C76 C96 1.446(9) .
C76 C109 1.392(7) .
C77 C81 1.434(8) .
C78 C88 1.416(7) .
C79 C105 1.436(8) .
C79 C120 1.445(8) .
C80 C81 1.398(9) .
C80 C93 1.464(9) .
C80 C126 1.413(9) .
C82 C83 1.436(7) .
C82 C101 1.411(7) .
C83 C120 1.398(7) .
C84 C87 1.405(8) .
C84 C106 1.475(9) .
C85 C119 1.424(8) .
C85 C123 1.391(8) .
C87 C122 1.360(9) .
C89 C94 1.368(8) .
C89 C111 1.414(7) .
C90 C118 1.391(7) .
C92 C95 1.387(9) .
C93 C95 1.396(10) .
C94 C121 1.395(7) .
C96 C128 1.401(10) .
C97 C124 1.406(9) .
C98 C107 1.401(10) .
C98 C128 1.388(9) .
C100 C118 1.382(9) .
C101 C105 1.472(7) .
C102 C111 1.438(7) .
C102 C116 1.413(8) .
C103 C113 1.383(8) .
C105 C110 1.395(7) .
C106 C108 1.395(9) .
C107 C114 1.405(10) .
C112 C125 1.387(10) .
C112 C126 1.384(10) .
C115 C117 1.406(8) .
C115 C127 1.355(9) .
C116 C121 1.384(8) .
C117 C119 1.420(8) .
C122 C124 1.401(10) .
C123 C127 1.412(9) .
C125 Cl27 1.735(8) .
